data_2000745
loop_
_publ_author_name
'Jupp, K. M.'
'Raithby, P. R.'

_publ_section_title
;
 Structure of dithiocyanato[({-})-spartein]cobalt(II)
;
_journal_issue 7
_journal_name_full 'Acta Crystallographica Section C'
_journal_page_first 1214
_journal_page_last 1216
_journal_paper_doi 10.1107/S0108270191014439
_journal_volume 48
_journal_year 1992
_chemical_formula_sum 'C17 H26 Co N4 S2'
_chemical_formula_weight 409.5
_space_group_crystal_system orthorhombic
_space_group_IT_number 19
_space_group_name_Hall 'P 2ac 2ab'
_space_group_name_H-M_alt 'P 21 21 21'
_cell_angle_alpha 90
_cell_angle_beta 90
_cell_angle_gamma 90
_cell_formula_units_Z 4
_cell_length_a 8.014(4)
_cell_length_b 13.660(7)
_cell_length_c 18.023(7)
_cell_volume 1973.0(16)
_diffrn_radiation_type Mo
_diffrn_radiation_wavelength 0.71069
_exptl_absorpt_coefficient_mu 1.077
_exptl_crystal_density_diffrn 1.378
_exptl_crystal_F_000 860
_cod_data_source_file ha0093.cif
_cod_data_source_block ha0093a
_cod_depositor_comments
;
 Updating space group information and adding the symmetry operation list.

 Antanas Vaitkus,
 2018-06-18
;
_cod_original_formula_sum 'C17 H26 Co1 N4 S2'
_cod_database_code 2000745

loop_
_space_group_symop_id
_space_group_symop_operation_xyz
1 x,y,z
2 -x+1/2,-y,z+1/2
3 x+1/2,-y+1/2,-z
4 -x,y+1/2,-z+1/2

loop_
_atom_site_label
_atom_site_fract_x
_atom_site_fract_y
_atom_site_fract_z
_atom_site_U_iso_or_equiv
Co(1) .8492(2) .7510(2) .81270(10) .0520(10)
N(1) .733(2) .8666(12) .8505(8) .072(7)
C(1) .666(2) .9276(15) .8808(12) .069(9)
S(1) .5763(7) 1.0122(4) .9258(4) .093(3)
N(2) .7072(19) .6375(13) .8282(9) .082(8)
C(2) .632(2) .5723(13) .8513(9) .049(7)
S(2) .5216(7) .4834(4) .8792(3) .087(2)
N(3) 1.0887(16) .7182(8) .8423(6) .052(5)
C(3) 1.209(2) .7969(12) .8228(9) .057(5)
C(4) 1.165(2) .8853(12) .8677(10) .076(5)
C(5) 1.175(2) .8697(14) .9475(10) .084(6)
C(6) 1.066(2) .7830(12) .9715(10) .076(6)
C(7) 1.100(3) .6933(13) .9251(10) .082(6)
N(4) .9237(15) .7663(11) .7046(6) .056(5)
C(8) .769(3) .7924(15) .6648(10) .096(7)
C(9) .780(2) .7889(13) .5812(10) .083(6)
C(10) .832(2) .6899(14) .5550(14) .084(6)
C(11) .993(2) .6646(14) .5924(10) .072(5)
C(12) .976(2) .6673(13) .6767(9) .063(6)
C(13) 1.144(2) .6420(15) .7172(9) .065(7)
C(14) 1.129(2) .6256(12) .8018(9) .064(7)
C(15) 1.055(2) .8434(12) .7027(10) .067(9)
C(16) 1.217(3) .8099(15) .7407(10) .065(8)
C(17) 1.278(2) .7149(17) .7047(10) .099(11)
H(3A) 1.3169 .7755 .8397 .073(10)
H(4A) 1.2431 .9360 .8558 .073(10)
H(4B) 1.0548 .9071 .8542 .073(10)
H(5A) 1.2876 .8536 .9603 .073(10)
H(5B) 1.1440 .9270 .9752 .073(10)
H(6A) 1.0835 .7682 1.0229 .073(10)
H(6B) .9509 .8014 .9652 .073(10)
H(7A) 1.0208 .6426 .9358 .073(10)
H(7B) 1.2095 .6691 .9372 .073(10)
H(8A) .6858 .7448 .6776 .073(10)
H(8B) .7306 .8555 .6806 .073(10)
H(9A) .6796 .8082 .5563 .073(10)
H(9B) .8672 .8339 .5680 .073(10)
H(10A) .7497 .6444 .5723 .073(10)
H(10B) .8389 .6848 .5020 .073(10)
H(11A) 1.0302 .6010 .5770 .073(10)
H(11B) 1.0743 .7121 .5772 .073(10)
H(12A) .8949 .6195 .6913 .073(10)
H(13A) 1.1838 .5816 .6964 .073(10)
H(14A) 1.2288 .5974 .8215 .073(10)
H(14B) 1.0385 .5805 .8098 .073(10)
H(15A) 1.0759 .8584 .6516 .073(10)
H(15B) 1.0155 .9019 .7266 .073(10)
H(16A) 1.2997 .8590 .7314 .073(10)
H(17A) 1.3826 .6945 .7259 .073(10)
H(17B) 1.2926 .7235 .6522 .073(10)

loop_
_geom_angle_atom_site_label_1
_geom_angle_atom_site_label_2
_geom_angle_atom_site_label_3
_geom_angle
N(1) Co(1) N(2) 108.4(7)
N(2) Co(1) N(3) 109.7(6)
N(2) Co(1) N(4) 112.9(6)
Co(1) N(1) C(1) 171.4(16)
Co(1) N(2) C(2) 166.9(15)
Co(1) N(3) C(3) 113.0(9)
C(3) N(3) C(7) 110.5(12)
C(3) N(3) C(14) 111.0(12)
N(3) C(3) C(4) 107.5(13)
C(4) C(3) C(16) 116.7(15)
C(4) C(5) C(6) 111.1(15)
N(3) C(7) C(6) 110.3(13)
Co(1) N(4) C(12) 107.9(10)
Co(1) N(4) C(15) 107.4(10)
C(12) N(4) C(15) 115.6(12)
C(8) C(9) C(10) 111.1(15)
C(10) C(11) C(12) 111.6(14)
N(4) C(12) C(13) 106.5(13)
C(12) C(13) C(14) 114.8(14)
C(14) C(13) C(17) 107.8(14)
N(4) C(15) C(16) 112.0(14)
C(3) C(16) C(17) 109.3(16)
C(13) C(17) C(16) 105.8(15)
N(1) Co(1) N(3) 122.2(6)
N(1) Co(1) N(4) 112.9(6)
N(3) Co(1) N(4) 89.8(5)
N(1) C(1) S(1) 178.(2)
N(2) C(2) S(2) 176.8(15)
Co(1) N(3) C(7) 111.1(10)
Co(1) N(3) C(14) 105.0(9)
C(7) N(3) C(14) 105.9(11)
N(3) C(3) C(16) 110.2(14)
C(3) C(4) C(5) 113.7(15)
C(5) C(6) C(7) 111.5(14)
Co(1) N(4) C(8) 104.0(10)
C(8) N(4) C(12) 106.9(13)
C(8) N(4) C(15) 114.2(14)
N(4) C(8) C(9) 115.4(15)
C(9) C(10) C(11) 107.9(15)
N(4) C(12) C(11) 112.3(14)
C(11) C(12) C(13) 112.5(14)
C(12) C(13) C(17) 113.8(16)
N(3) C(14) C(13) 112.1(13)
C(3) C(16) C(15) 116.3(16)
C(15) C(16) C(17) 109.7(15)

loop_
_geom_bond_atom_site_label_1
_geom_bond_atom_site_label_2
_geom_bond_distance
Co(1) N(1) 1.955(16)
Co(1) N(3) 2.042(13)
N(1) C(1) 1.13(3)
N(2) C(2) 1.15(3)
N(3) C(3) 1.49(2)
N(3) C(14) 1.49(2)
C(3) C(16) 1.49(2)
C(5) C(6) 1.53(3)
N(4) C(8) 1.48(2)
N(4) C(15) 1.49(2)
C(9) C(10) 1.49(3)
C(13) C(14) 1.55(2)
C(15) C(16) 1.54(3)
Co(1) N(2) 1.944(17)
Co(1) N(4) 2.049(12)
C(1) S(1) 1.58(2)
C(2) S(2) 1.584(19)
N(3) C(7) 1.53(2)
C(3) C(4) 1.50(2)
C(4) C(5) 1.46(3)
C(6) C(7) 1.51(2)
N(4) C(12) 1.50(2)
C(8) C(9) 1.51(3)
C(10) C(11) 1.50(3)
C(12) C(13) 1.57(3)
C(13) C(17) 1.48(3)
C(16) C(17) 1.53(3)
